data_7133862
loop_
_publ_author_name
'Vijaykumar, Muniyappa'
'Pradhan, Chandini'
'Gonnade, Rajesh G.'
'Punji, Benudhar'

_publ_section_title
;
 Chelation-assisted and steric-controlled selectivity in the Pd-catalyzed
 C-H/C-H oxidative coupling of indoles.
;
_journal_issue 89
_journal_name_full 'Chemical communications (Cambridge, England)'
_journal_page_first 13028
_journal_page_last 13031
_journal_paper_doi 10.1039/d4cc03835e
_journal_volume 60
_journal_year 2024
_chemical_formula_moiety 'C33 H28 N4 O3'
_chemical_formula_sum 'C33 H28 N4 O3'
_chemical_formula_weight 528.59
_space_group_crystal_system monoclinic
_space_group_IT_number 14
_space_group_name_Hall '-P 2yn'
_space_group_name_H-M_alt 'P 1 21/n 1'
_atom_sites_solution_hydrogens mixed
_atom_sites_solution_primary direct
_atom_sites_solution_secondary 'difference Fourier'
_audit_creation_method SHELXL-2018/3
_audit_update_record
;
2024-06-26 deposited with the CCDC.	2024-10-15 downloaded from the CCDC.
;
_cell_angle_alpha 90
_cell_angle_beta 115.094(2)
_cell_angle_gamma 90
_cell_formula_units_Z 4
_cell_length_a 13.2208(6)
_cell_length_b 16.2811(8)
_cell_length_c 13.3170(7)
_cell_measurement_reflns_used 9689
_cell_measurement_temperature 100(2)
_cell_measurement_theta_max 28.26
_cell_measurement_theta_min 2.21
_cell_volume 2595.9(2)
_computing_cell_refinement 'SAINT (Bruker, 2016)'
_computing_data_collection 'APEX3 (Bruker, 2016)'
_computing_data_reduction 'SAINT (Bruker, 2016)'
_computing_molecular_graphics 'Bruker SHELXTL, Mercury 2020.20'
_computing_publication_material 'Bruker SHELXTL'
_computing_structure_refinement 'SHELXL-2018/3 (Sheldrick, 2018)'
_computing_structure_solution 'SHELXT 2018/2 (Sheldrick, 2018)'
_diffrn_ambient_temperature 100(2)
_diffrn_detector 'Photon II CPAD Area Detector'
_diffrn_detector_area_resol_mean 7.39
_diffrn_measured_fraction_theta_full 0.990
_diffrn_measured_fraction_theta_max 0.991
_diffrn_measurement_device '\k-geometry diffractometer'
_diffrn_measurement_device_type 'Bruker D8 VENTURE Kappa Duo PHOTON II CPAD'
_diffrn_measurement_method '\f and \w scans'
_diffrn_radiation_monochromator 'multilayer mirrors'
_diffrn_radiation_type MoK\a
_diffrn_radiation_wavelength 0.71073
_diffrn_reflns_av_R_equivalents 0.0528
_diffrn_reflns_av_unetI/netI 0.0259
_diffrn_reflns_Laue_measured_fraction_full 0.990
_diffrn_reflns_Laue_measured_fraction_max 0.991
_diffrn_reflns_limit_h_max 17
_diffrn_reflns_limit_h_min -17
_diffrn_reflns_limit_k_max 21
_diffrn_reflns_limit_k_min -21
_diffrn_reflns_limit_l_max 17
_diffrn_reflns_limit_l_min -17
_diffrn_reflns_number 65679
_diffrn_reflns_point_group_measured_fraction_full 0.990
_diffrn_reflns_point_group_measured_fraction_max 0.991
_diffrn_reflns_theta_full 25.242
_diffrn_reflns_theta_max 28.338
_diffrn_reflns_theta_min 1.819
_diffrn_source 'micro-focus sealed tube'
_diffrn_source_type 'Incoatech I\mS HB'
_exptl_absorpt_coefficient_mu 0.088
_exptl_absorpt_correction_T_max 0.7457
_exptl_absorpt_correction_T_min 0.6236
_exptl_absorpt_correction_type multi-scan
_exptl_absorpt_process_details
;
 SADABS 2016/2: Krause, L., Herbst-Irmer, R., Sheldrick G.M. & Stalke D.,
 J. Appl. Cryst. 48 (2015) 3-10
;
_exptl_crystal_colour colourless
_exptl_crystal_density_diffrn 1.353
_exptl_crystal_description block
_exptl_crystal_F_000 1112
_exptl_crystal_size_max 0.100
_exptl_crystal_size_mid 0.090
_exptl_crystal_size_min 0.080
_refine_diff_density_max 0.450
_refine_diff_density_min -0.265
_refine_diff_density_rms 0.049
_refine_ls_extinction_method none
_refine_ls_goodness_of_fit_ref 1.037
_refine_ls_hydrogen_treatment mixed
_refine_ls_matrix_type full
_refine_ls_number_parameters 370
_refine_ls_number_reflns 6403
_refine_ls_number_restraints 0
_refine_ls_restrained_S_all 1.037
_refine_ls_R_factor_all 0.0588
_refine_ls_R_factor_gt 0.0482
_refine_ls_shift/su_max 0.000
_refine_ls_shift/su_mean 0.000
_refine_ls_structure_factor_coef Fsqd
_refine_ls_weighting_details 'w=1/[\s^2^(Fo^2^)+(0.0427P)^2^+2.1616P] where P=(Fo^2^+2Fc^2^)/3'
_refine_ls_weighting_scheme calc
_refine_ls_wR_factor_gt 0.1144
_refine_ls_wR_factor_ref 0.1224
_reflns_Friedel_coverage 0.000
_reflns_number_gt 5431
_reflns_number_total 6403
_reflns_threshold_expression 'I > 2\s(I)'
_cod_data_source_file d4cc03835e2.cif
_cod_data_source_block comp_25
_cod_depositor_comments
;
The following automatic conversions were performed:

data item '_atom_sites_solution_primary' value 'direct method' was
changed to 'direct'.

Automatic conversion script
Id: cif_fix_values 8170 2020-07-09 18:12:32Z antanas 

 Adding full bibliography for 7133856--7133864.cif.
;
_cod_original_sg_symbol_H-M 'P 21/n'
_cod_database_code 7133862
_shelx_shelxl_version_number 2018/3
_shelx_space_group_comment
;
The symmetry employed for this shelxl refinement is uniquely defined
by the following loop, which should always be used as a source of
symmetry information in preference to the above space-group names.
They are only intended as comments.
;
_shelx_estimated_absorpt_t_min 0.991
_shelx_estimated_absorpt_t_max 0.993

loop_
_space_group_symop_operation_xyz
'x, y, z'
'-x+1/2, y+1/2, -z+1/2'
'-x, -y, -z'
'x-1/2, -y-1/2, z-1/2'

loop_
_atom_site_label
_atom_site_type_symbol
_atom_site_fract_x
_atom_site_fract_y
_atom_site_fract_z
_atom_site_U_iso_or_equiv
_atom_site_adp_type
_atom_site_occupancy
_atom_site_site_symmetry_order
_atom_site_calc_flag
_atom_site_refinement_flags_posn
_atom_site_refinement_flags_adp
_atom_site_refinement_flags_occupancy
_atom_site_disorder_assembly
_atom_site_disorder_group
O1 O 0.24977(10) 0.50957(7) 0.90959(9) 0.0302(3) Uani 1 1 d . . . . .
O2 O 0.43071(11) 0.10056(7) 0.30144(10) 0.0326(3) Uani 1 1 d . . . . .
N1 N 0.40874(10) 0.37660(7) 0.70459(9) 0.0180(2) Uani 1 1 d . . . . .
N2 N 0.56367(10) 0.36058(8) 0.66541(10) 0.0208(2) Uani 1 1 d . . . . .
N3 N 0.27579(9) 0.25854(7) 0.48327(9) 0.0174(2) Uani 1 1 d . . . . .
N4 N 0.20795(10) 0.23679(8) 0.61610(10) 0.0208(2) Uani 1 1 d . . . . .
C1 C 0.32577(11) 0.45068(8) 0.51860(11) 0.0173(3) Uani 1 1 d . . . . .
C2 C 0.26221(12) 0.51931(9) 0.46628(12) 0.0210(3) Uani 1 1 d . . . . .
H2 H 0.248479 0.530414 0.391557 0.025 Uiso 1 1 calc R U . . .
C3 C 0.21813(12) 0.57222(9) 0.51986(13) 0.0236(3) Uani 1 1 d . . . . .
H3 H 0.178016 0.619568 0.482075 0.028 Uiso 1 1 calc R U . . .
C4 C 0.23171(12) 0.55703(9) 0.62689(13) 0.0224(3) Uani 1 1 d . . . . .
H4 H 0.198025 0.591548 0.661601 0.027 Uiso 1 1 calc R U . . .
C5 C 0.29658(11) 0.48928(9) 0.68291(11) 0.0190(3) Uani 1 1 d . . . . .
C6 C 0.34831(11) 0.44004(8) 0.63049(11) 0.0169(3) Uani 1 1 d . . . . .
C7 C 0.38911(12) 0.38432(9) 0.79670(11) 0.0207(3) Uani 1 1 d . . . . .
C8 C 0.32245(12) 0.45097(9) 0.78794(12) 0.0205(3) Uani 1 1 d . . . . .
C9 C 0.30297(12) 0.45734(9) 0.88592(12) 0.0233(3) Uani 1 1 d . . . . .
C10 C 0.36230(14) 0.38413(10) 0.96183(12) 0.0274(3) Uani 1 1 d . . . . .
C11 C 0.42466(14) 0.33774(11) 0.90222(13) 0.0294(3) Uani 1 1 d . . . . .
H11A H 0.506638 0.340196 0.945957 0.035 Uiso 1 1 calc R U . . .
H11B H 0.400963 0.279571 0.888386 0.035 Uiso 1 1 calc R U . . .
C12 C 0.44128(19) 0.41642(13) 1.07487(14) 0.0451(5) Uani 1 1 d . . . . .
H12A H 0.500564 0.448673 1.067893 0.068 Uiso 1 1 calc R U . . .
H12B H 0.474445 0.370164 1.125284 0.068 Uiso 1 1 calc R U . . .
H12C H 0.399884 0.451282 1.104481 0.068 Uiso 1 1 calc R U . . .
C13 C 0.27224(19) 0.32998(12) 0.97173(19) 0.0447(5) Uani 1 1 d . . . . .
H13A H 0.223555 0.307834 0.898639 0.067 Uiso 1 1 calc R U . . .
H13B H 0.227751 0.362865 0.999907 0.067 Uiso 1 1 calc R U . . .
H13C H 0.307769 0.284610 1.022993 0.067 Uiso 1 1 calc R U . . .
C14 C 0.49022(11) 0.32387(9) 0.69445(10) 0.0172(3) Uani 1 1 d . . . . .
C15 C 0.48819(12) 0.24048(9) 0.71483(11) 0.0202(3) Uani 1 1 d . . . . .
H15 H 0.433622 0.217603 0.735438 0.024 Uiso 1 1 calc R U . . .
C16 C 0.56905(12) 0.19188(9) 0.70392(12) 0.0228(3) Uani 1 1 d . . . . .
H16 H 0.571854 0.134563 0.718206 0.027 Uiso 1 1 calc R U . . .
C17 C 0.64543(12) 0.22776(10) 0.67204(12) 0.0240(3) Uani 1 1 d . . . . .
H17 H 0.700957 0.195557 0.663061 0.029 Uiso 1 1 calc R U . . .
C18 C 0.63946(12) 0.31161(10) 0.65343(12) 0.0243(3) Uani 1 1 d . . . . .
H18 H 0.691903 0.335841 0.630930 0.029 Uiso 1 1 calc R U . . .
C19 C 0.36156(11) 0.39258(9) 0.45427(11) 0.0184(3) Uani 1 1 d . . . . .
C20 C 0.42619(12) 0.42187(9) 0.40191(11) 0.0210(3) Uani 1 1 d . . . . .
H20 H 0.438184 0.479339 0.401010 0.025 Uiso 1 1 calc R U . . .
C21 C 0.47395(12) 0.36930(10) 0.35063(12) 0.0234(3) Uani 1 1 d . . . . .
H21 H 0.517882 0.391809 0.316483 0.028 Uiso 1 1 calc R U . . .
C22 C 0.45833(12) 0.28545(10) 0.34883(12) 0.0230(3) Uani 1 1 d . . . . .
H22 H 0.493617 0.249920 0.316830 0.028 Uiso 1 1 calc R U . . .
C23 C 0.38931(11) 0.25401(9) 0.39524(11) 0.0198(3) Uani 1 1 d . . . . .
C24 C 0.33965(11) 0.30780(9) 0.44507(10) 0.0176(3) Uani 1 1 d . . . . .
C25 C 0.28835(12) 0.17768(9) 0.46123(11) 0.0204(3) Uani 1 1 d . . . . .
H25 H 0.255235 0.132447 0.481121 0.024 Uiso 1 1 calc R U . . .
C26 C 0.35554(12) 0.17162(9) 0.40641(12) 0.0215(3) Uani 1 1 d . . . . .
C27 C 0.20125(11) 0.28258(8) 0.53033(11) 0.0168(3) Uani 1 1 d . . . . .
C28 C 0.12707(11) 0.34707(9) 0.48564(11) 0.0194(3) Uani 1 1 d . . . . .
H28 H 0.121925 0.375181 0.421130 0.023 Uiso 1 1 calc R U . . .
C29 C 0.06072(12) 0.36893(9) 0.53870(13) 0.0233(3) Uani 1 1 d . . . . .
H29 H 0.011213 0.414353 0.512980 0.028 Uiso 1 1 calc R U . . .
C30 C 0.06721(13) 0.32401(10) 0.62951(13) 0.0255(3) Uani 1 1 d . . . . .
H30 H 0.023165 0.338257 0.667688 0.031 Uiso 1 1 calc R U . . .
C31 C 0.37944(13) 0.09753(10) 0.36020(13) 0.0262(3) Uani 1 1 d . . . . .
C32 C 0.3367(2) 0.01640(11) 0.38116(18) 0.0435(5) Uani 1 1 d . . . . .
H32A H 0.261699 0.006247 0.322788 0.065 Uiso 1 1 calc R U . . .
H32B H 0.333533 0.018002 0.453351 0.065 Uiso 1 1 calc R U . . .
H32C H 0.386975 -0.027736 0.380953 0.065 Uiso 1 1 calc R U . . .
C33 C 0.13963(13) 0.25774(10) 0.66320(12) 0.0245(3) Uani 1 1 d . . . . .
H33 H 0.141109 0.225219 0.723037 0.029 Uiso 1 1 calc R U . . .
O3 O 0.52818(11) -0.02863(8) 0.22628(11) 0.0338(3) Uani 1 1 d . . . . .
H3A H 0.490(2) 0.0148(15) 0.245(2) 0.051 Uiso 1 1 d . U . . .
H3B H 0.597(2) -0.0286(15) 0.280(2) 0.051 Uiso 1 1 d . U . . .

loop_
_atom_site_aniso_label
_atom_site_aniso_U_11
_atom_site_aniso_U_22
_atom_site_aniso_U_33
_atom_site_aniso_U_23
_atom_site_aniso_U_13
_atom_site_aniso_U_12
O1 0.0370(6) 0.0329(6) 0.0257(5) 0.0001(5) 0.0182(5) 0.0088(5)
O2 0.0428(7) 0.0285(6) 0.0401(7) -0.0071(5) 0.0307(6) -0.0028(5)
N1 0.0201(5) 0.0194(6) 0.0147(5) 0.0020(4) 0.0074(4) 0.0032(4)
N2 0.0187(5) 0.0227(6) 0.0202(6) 0.0008(5) 0.0074(4) 0.0003(5)
N3 0.0177(5) 0.0198(6) 0.0164(5) -0.0010(4) 0.0090(4) -0.0004(4)
N4 0.0217(6) 0.0235(6) 0.0188(5) 0.0011(5) 0.0103(5) 0.0002(5)
C1 0.0141(6) 0.0189(6) 0.0175(6) 0.0018(5) 0.0054(5) -0.0018(5)
C2 0.0184(6) 0.0228(7) 0.0205(6) 0.0047(5) 0.0071(5) -0.0004(5)
C3 0.0210(7) 0.0205(7) 0.0290(7) 0.0057(6) 0.0102(6) 0.0026(5)
C4 0.0192(6) 0.0214(7) 0.0285(7) -0.0019(6) 0.0120(6) 0.0005(5)
C5 0.0176(6) 0.0196(6) 0.0203(6) -0.0013(5) 0.0086(5) -0.0018(5)
C6 0.0155(6) 0.0153(6) 0.0189(6) 0.0010(5) 0.0063(5) -0.0008(5)
C7 0.0229(7) 0.0230(7) 0.0169(6) -0.0006(5) 0.0092(5) -0.0007(5)
C8 0.0204(6) 0.0224(7) 0.0197(6) -0.0017(5) 0.0093(5) -0.0012(5)
C9 0.0237(7) 0.0262(7) 0.0211(7) -0.0010(5) 0.0104(6) 0.0000(6)
C10 0.0333(8) 0.0319(8) 0.0188(7) 0.0026(6) 0.0129(6) 0.0047(6)
C11 0.0331(8) 0.0366(9) 0.0195(7) 0.0072(6) 0.0121(6) 0.0111(7)
C12 0.0551(12) 0.0487(11) 0.0212(8) -0.0001(8) 0.0062(8) 0.0134(9)
C13 0.0631(13) 0.0330(9) 0.0578(12) 0.0052(9) 0.0447(11) 0.0020(9)
C14 0.0168(6) 0.0205(6) 0.0120(5) 0.0001(5) 0.0039(5) 0.0020(5)
C15 0.0229(7) 0.0208(7) 0.0170(6) 0.0012(5) 0.0086(5) 0.0013(5)
C16 0.0272(7) 0.0208(7) 0.0194(6) 0.0011(5) 0.0089(6) 0.0050(6)
C17 0.0214(7) 0.0287(7) 0.0211(7) -0.0009(6) 0.0081(5) 0.0046(6)
C18 0.0193(6) 0.0288(8) 0.0256(7) 0.0005(6) 0.0101(6) 0.0002(6)
C19 0.0162(6) 0.0246(7) 0.0125(6) 0.0017(5) 0.0042(5) -0.0005(5)
C20 0.0215(6) 0.0243(7) 0.0163(6) 0.0016(5) 0.0071(5) -0.0030(5)
C21 0.0234(7) 0.0317(8) 0.0177(6) 0.0009(6) 0.0112(5) -0.0031(6)
C22 0.0225(7) 0.0296(7) 0.0190(6) -0.0033(6) 0.0109(5) -0.0025(6)
C23 0.0181(6) 0.0259(7) 0.0152(6) -0.0023(5) 0.0069(5) -0.0003(5)
C24 0.0148(6) 0.0245(7) 0.0130(6) 0.0009(5) 0.0054(5) -0.0010(5)
C25 0.0223(7) 0.0204(7) 0.0185(6) -0.0031(5) 0.0086(5) -0.0012(5)
C26 0.0220(7) 0.0239(7) 0.0192(6) -0.0036(5) 0.0093(5) -0.0006(5)
C27 0.0154(6) 0.0199(6) 0.0159(6) -0.0028(5) 0.0074(5) -0.0018(5)
C28 0.0161(6) 0.0210(6) 0.0192(6) -0.0005(5) 0.0057(5) -0.0029(5)
C29 0.0172(6) 0.0225(7) 0.0302(7) -0.0028(6) 0.0101(6) -0.0006(5)
C30 0.0227(7) 0.0305(8) 0.0287(7) -0.0041(6) 0.0160(6) -0.0012(6)
C31 0.0303(8) 0.0268(8) 0.0261(7) -0.0049(6) 0.0162(6) -0.0013(6)
C32 0.0732(14) 0.0255(8) 0.0548(12) -0.0086(8) 0.0493(11) -0.0080(9)
C33 0.0263(7) 0.0297(8) 0.0217(7) 0.0006(6) 0.0142(6) -0.0021(6)
O3 0.0316(6) 0.0318(6) 0.0397(7) -0.0101(5) 0.0168(5) -0.0049(5)

loop_
_atom_type_symbol
_atom_type_description
_atom_type_scat_dispersion_real
_atom_type_scat_dispersion_imag
_atom_type_scat_source
C C 0.0033 0.0016 'International Tables Vol C Tables 4.2.6.8 and 6.1.1.4'
H H 0.0000 0.0000 'International Tables Vol C Tables 4.2.6.8 and 6.1.1.4'
N N 0.0061 0.0033 'International Tables Vol C Tables 4.2.6.8 and 6.1.1.4'
O O 0.0106 0.0060 'International Tables Vol C Tables 4.2.6.8 and 6.1.1.4'

loop_
_geom_angle_atom_site_label_1
_geom_angle_atom_site_label_2
_geom_angle_atom_site_label_3
_geom_angle
_geom_angle_site_symmetry_1
_geom_angle_site_symmetry_3
_geom_angle_publ_flag
C7 N1 C6 107.04(11) . . ?
C7 N1 C14 125.43(12) . . ?
C6 N1 C14 126.67(11) . . ?
C14 N2 C18 116.21(13) . . ?
C25 N3 C24 108.88(11) . . ?
C25 N3 C27 121.63(12) . . ?
C24 N3 C27 129.34(12) . . ?
C27 N4 C33 116.35(13) . . ?
C2 C1 C6 116.23(13) . . ?
C2 C1 C19 119.68(12) . . ?
C6 C1 C19 124.05(12) . . ?
C3 C2 C1 122.25(13) . . ?
C3 C2 H2 118.9 . . ?
C1 C2 H2 118.9 . . ?
C4 C3 C2 121.20(13) . . ?
C4 C3 H3 119.4 . . ?
C2 C3 H3 119.4 . . ?
C3 C4 C5 118.19(13) . . ?
C3 C4 H4 120.9 . . ?
C5 C4 H4 120.9 . . ?
C4 C5 C6 119.84(13) . . ?
C4 C5 C8 134.44(13) . . ?
C6 C5 C8 105.63(12) . . ?
C1 C6 C5 121.69(12) . . ?
C1 C6 N1 129.29(12) . . ?
C5 C6 N1 108.47(11) . . ?
N1 C7 C8 110.92(12) . . ?
N1 C7 C11 134.35(13) . . ?
C8 C7 C11 114.72(13) . . ?
C7 C8 C5 107.82(12) . . ?
C7 C8 C9 109.64(13) . . ?
C5 C8 C9 142.54(14) . . ?
O1 C9 C8 128.79(14) . . ?
O1 C9 C10 123.65(13) . . ?
C8 C9 C10 107.56(12) . . ?
C12 C10 C13 110.32(16) . . ?
C12 C10 C9 109.08(14) . . ?
C13 C10 C9 107.63(14) . . ?
C12 C10 C11 112.51(15) . . ?
C13 C10 C11 111.29(14) . . ?
C9 C10 C11 105.77(12) . . ?
C7 C11 C10 102.15(12) . . ?
C7 C11 H11A 111.3 . . ?
C10 C11 H11A 111.3 . . ?
C7 C11 H11B 111.3 . . ?
C10 C11 H11B 111.3 . . ?
H11A C11 H11B 109.2 . . ?
C10 C12 H12A 109.5 . . ?
C10 C12 H12B 109.5 . . ?
H12A C12 H12B 109.5 . . ?
C10 C12 H12C 109.5 . . ?
H12A C12 H12C 109.5 . . ?
H12B C12 H12C 109.5 . . ?
C10 C13 H13A 109.5 . . ?
C10 C13 H13B 109.5 . . ?
H13A C13 H13B 109.5 . . ?
C10 C13 H13C 109.5 . . ?
H13A C13 H13C 109.5 . . ?
H13B C13 H13C 109.5 . . ?
N2 C14 C15 125.02(13) . . ?
N2 C14 N1 115.50(12) . . ?
C15 C14 N1 119.47(12) . . ?
C16 C15 C14 117.29(13) . . ?
C16 C15 H15 121.4 . . ?
C14 C15 H15 121.4 . . ?
C17 C16 C15 119.21(14) . . ?
C17 C16 H16 120.4 . . ?
C15 C16 H16 120.4 . . ?
C16 C17 C18 118.62(14) . . ?
C16 C17 H17 120.7 . . ?
C18 C17 H17 120.7 . . ?
N2 C18 C17 123.62(14) . . ?
N2 C18 H18 118.2 . . ?
C17 C18 H18 118.2 . . ?
C20 C19 C24 116.05(13) . . ?
C20 C19 C1 118.94(13) . . ?
C24 C19 C1 124.95(12) . . ?
C19 C20 C21 122.18(14) . . ?
C19 C20 H20 118.9 . . ?
C21 C20 H20 118.9 . . ?
C22 C21 C20 121.19(13) . . ?
C22 C21 H21 119.4 . . ?
C20 C21 H21 119.4 . . ?
C21 C22 C23 118.40(14) . . ?
C21 C22 H22 120.8 . . ?
C23 C22 H22 120.8 . . ?
C22 C23 C24 119.97(13) . . ?
C22 C23 C26 132.47(13) . . ?
C24 C23 C26 107.55(12) . . ?
C19 C24 N3 131.43(12) . . ?
C19 C24 C23 121.91(13) . . ?
N3 C24 C23 106.58(12) . . ?
C26 C25 N3 110.29(13) . . ?
C26 C25 H25 124.9 . . ?
N3 C25 H25 124.9 . . ?
C25 C26 C23 106.67(13) . . ?
C25 C26 C31 126.38(14) . . ?
C23 C26 C31 126.74(13) . . ?
N4 C27 C28 124.62(13) . . ?
N4 C27 N3 114.50(12) . . ?
C28 C27 N3 120.86(12) . . ?
C29 C28 C27 117.44(13) . . ?
C29 C28 H28 121.3 . . ?
C27 C28 H28 121.3 . . ?
C30 C29 C28 119.44(14) . . ?
C30 C29 H29 120.3 . . ?
C28 C29 H29 120.3 . . ?
C29 C30 C33 118.21(14) . . ?
C29 C30 H30 120.9 . . ?
C33 C30 H30 120.9 . . ?
O2 C31 C26 120.88(15) . . ?
O2 C31 C32 120.13(14) . . ?
C26 C31 C32 118.94(14) . . ?
C31 C32 H32A 109.5 . . ?
C31 C32 H32B 109.5 . . ?
H32A C32 H32B 109.5 . . ?
C31 C32 H32C 109.5 . . ?
H32A C32 H32C 109.5 . . ?
H32B C32 H32C 109.5 . . ?
N4 C33 C30 123.76(14) . . ?
N4 C33 H33 118.1 . . ?
C30 C33 H33 118.1 . . ?
H3A O3 H3B 105(2) . . ?

loop_
_geom_bond_atom_site_label_1
_geom_bond_atom_site_label_2
_geom_bond_distance
_geom_bond_site_symmetry_2
_geom_bond_publ_flag
O1 C9 1.2270(18) . ?
O2 C31 1.2345(18) . ?
N1 C7 1.3631(17) . ?
N1 C6 1.4178(17) . ?
N1 C14 1.4280(17) . ?
N2 C14 1.3298(18) . ?
N2 C18 1.3418(19) . ?
N3 C25 1.3741(18) . ?
N3 C24 1.4068(17) . ?
N3 C27 1.4286(17) . ?
N4 C27 1.3350(18) . ?
N4 C33 1.3438(19) . ?
C1 C2 1.3942(19) . ?
C1 C6 1.4008(18) . ?
C1 C19 1.4821(19) . ?
C2 C3 1.394(2) . ?
C2 H2 0.9500 . ?
C3 C4 1.381(2) . ?
C3 H3 0.9500 . ?
C4 C5 1.402(2) . ?
C4 H4 0.9500 . ?
C5 C6 1.4152(19) . ?
C5 C8 1.4340(19) . ?
C7 C8 1.371(2) . ?
C7 C11 1.487(2) . ?
C8 C9 1.4369(19) . ?
C9 C10 1.544(2) . ?
C10 C12 1.516(2) . ?
C10 C13 1.532(3) . ?
C10 C11 1.560(2) . ?
C11 H11A 0.9900 . ?
C11 H11B 0.9900 . ?
C12 H12A 0.9800 . ?
C12 H12B 0.9800 . ?
C12 H12C 0.9800 . ?
C13 H13A 0.9800 . ?
C13 H13B 0.9800 . ?
C13 H13C 0.9800 . ?
C14 C15 1.3870(19) . ?
C15 C16 1.386(2) . ?
C15 H15 0.9500 . ?
C16 C17 1.380(2) . ?
C16 H16 0.9500 . ?
C17 C18 1.384(2) . ?
C17 H17 0.9500 . ?
C18 H18 0.9500 . ?
C19 C20 1.3961(19) . ?
C19 C24 1.405(2) . ?
C20 C21 1.401(2) . ?
C20 H20 0.9500 . ?
C21 C22 1.379(2) . ?
C21 H21 0.9500 . ?
C22 C23 1.398(2) . ?
C22 H22 0.9500 . ?
C23 C24 1.4170(19) . ?
C23 C26 1.441(2) . ?
C25 C26 1.372(2) . ?
C25 H25 0.9500 . ?
C26 C31 1.449(2) . ?
C27 C28 1.3869(19) . ?
C28 C29 1.386(2) . ?
C28 H28 0.9500 . ?
C29 C30 1.384(2) . ?
C29 H29 0.9500 . ?
C30 C33 1.385(2) . ?
C30 H30 0.9500 . ?
C31 C32 1.509(2) . ?
C32 H32A 0.9800 . ?
C32 H32B 0.9800 . ?
C32 H32C 0.9800 . ?
C33 H33 0.9500 . ?
O3 H3A 0.96(3) . ?
O3 H3B 0.89(3) . ?

loop_
_geom_hbond_atom_site_label_D
_geom_hbond_atom_site_label_H
_geom_hbond_atom_site_label_A
_geom_hbond_distance_DH
_geom_hbond_distance_HA
_geom_hbond_distance_DA
_geom_hbond_angle_DHA
_geom_hbond_site_symmetry_A
_geom_hbond_publ_flag
C25 H25 O1 0.95 2.49 3.3822(19) 156.2 2_546 yes
C28 H28 O3 0.95 2.63 3.3704(19) 134.6 2 yes
C32 H32B O1 0.98 2.50 3.433(2) 158.2 2_546 yes
O3 H3A O2 0.96(3) 1.90(3) 2.8602(17) 172(2) . yes
O3 H3B O1 0.89(3) 2.05(3) 2.9278(18) 171(2) 4_665 yes

loop_
_geom_torsion_atom_site_label_1
_geom_torsion_atom_site_label_2
_geom_torsion_atom_site_label_3
_geom_torsion_atom_site_label_4
_geom_torsion
_geom_torsion_site_symmetry_1
_geom_torsion_site_symmetry_2
_geom_torsion_site_symmetry_3
_geom_torsion_site_symmetry_4
_geom_torsion_publ_flag
C6 C1 C2 C3 -3.4(2) . . . . ?
C19 C1 C2 C3 174.40(13) . . . . ?
C1 C2 C3 C4 -2.7(2) . . . . ?
C2 C3 C4 C5 3.5(2) . . . . ?
C3 C4 C5 C6 1.7(2) . . . . ?
C3 C4 C5 C8 -174.50(15) . . . . ?
C2 C1 C6 C5 8.64(19) . . . . ?
C19 C1 C6 C5 -169.03(13) . . . . ?
C2 C1 C6 N1 179.19(13) . . . . ?
C19 C1 C6 N1 1.5(2) . . . . ?
C4 C5 C6 C1 -8.0(2) . . . . ?
C8 C5 C6 C1 169.15(12) . . . . ?
C4 C5 C6 N1 179.70(12) . . . . ?
C8 C5 C6 N1 -3.15(15) . . . . ?
C7 N1 C6 C1 -168.25(14) . . . . ?
C14 N1 C6 C1 22.0(2) . . . . ?
C7 N1 C6 C5 3.28(15) . . . . ?
C14 N1 C6 C5 -166.50(12) . . . . ?
C6 N1 C7 C8 -2.10(16) . . . . ?
C14 N1 C7 C8 167.84(13) . . . . ?
C6 N1 C7 C11 178.73(17) . . . . ?
C14 N1 C7 C11 -11.3(3) . . . . ?
N1 C7 C8 C5 0.12(17) . . . . ?
C11 C7 C8 C5 179.47(13) . . . . ?
N1 C7 C8 C9 179.81(12) . . . . ?
C11 C7 C8 C9 -0.84(19) . . . . ?
C4 C5 C8 C7 178.43(15) . . . . ?
C6 C5 C8 C7 1.89(16) . . . . ?
C4 C5 C8 C9 -1.1(3) . . . . ?
C6 C5 C8 C9 -177.63(19) . . . . ?
C7 C8 C9 O1 178.29(16) . . . . ?
C5 C8 C9 O1 -2.2(3) . . . . ?
C7 C8 C9 C10 -1.83(17) . . . . ?
C5 C8 C9 C10 177.69(19) . . . . ?
O1 C9 C10 C12 -55.3(2) . . . . ?
C8 C9 C10 C12 124.84(15) . . . . ?
O1 C9 C10 C13 64.4(2) . . . . ?
C8 C9 C10 C13 -115.46(15) . . . . ?
O1 C9 C10 C11 -176.52(15) . . . . ?
C8 C9 C10 C11 3.59(17) . . . . ?
N1 C7 C11 C10 -177.83(16) . . . . ?
C8 C7 C11 C10 3.02(18) . . . . ?
C12 C10 C11 C7 -122.81(16) . . . . ?
C13 C10 C11 C7 112.79(16) . . . . ?
C9 C10 C11 C7 -3.81(16) . . . . ?
C18 N2 C14 C15 1.3(2) . . . . ?
C18 N2 C14 N1 -178.75(12) . . . . ?
C7 N1 C14 N2 -124.06(15) . . . . ?
C6 N1 C14 N2 43.92(18) . . . . ?
C7 N1 C14 C15 55.87(19) . . . . ?
C6 N1 C14 C15 -136.15(14) . . . . ?
N2 C14 C15 C16 -0.1(2) . . . . ?
N1 C14 C15 C16 -179.98(12) . . . . ?
C14 C15 C16 C17 -1.0(2) . . . . ?
C15 C16 C17 C18 0.8(2) . . . . ?
C14 N2 C18 C17 -1.5(2) . . . . ?
C16 C17 C18 N2 0.5(2) . . . . ?
C2 C1 C19 C20 58.60(18) . . . . ?
C6 C1 C19 C20 -123.80(14) . . . . ?
C2 C1 C19 C24 -124.36(15) . . . . ?
C6 C1 C19 C24 53.2(2) . . . . ?
C24 C19 C20 C21 -4.88(19) . . . . ?
C1 C19 C20 C21 172.43(13) . . . . ?
C19 C20 C21 C22 0.5(2) . . . . ?
C20 C21 C22 C23 2.8(2) . . . . ?
C21 C22 C23 C24 -1.6(2) . . . . ?
C21 C22 C23 C26 179.65(15) . . . . ?
C20 C19 C24 N3 -177.59(13) . . . . ?
C1 C19 C24 N3 5.3(2) . . . . ?
C20 C19 C24 C23 6.08(19) . . . . ?
C1 C19 C24 C23 -171.04(12) . . . . ?
C25 N3 C24 C19 -174.89(14) . . . . ?
C27 N3 C24 C19 9.6(2) . . . . ?
C25 N3 C24 C23 1.85(14) . . . . ?
C27 N3 C24 C23 -173.63(12) . . . . ?
C22 C23 C24 C19 -3.0(2) . . . . ?
C26 C23 C24 C19 176.03(12) . . . . ?
C22 C23 C24 N3 179.86(12) . . . . ?
C26 C23 C24 N3 -1.09(14) . . . . ?
C24 N3 C25 C26 -1.95(16) . . . . ?
C27 N3 C25 C26 173.95(12) . . . . ?
N3 C25 C26 C23 1.23(16) . . . . ?
N3 C25 C26 C31 -173.78(14) . . . . ?
C22 C23 C26 C25 178.83(15) . . . . ?
C24 C23 C26 C25 -0.05(15) . . . . ?
C22 C23 C26 C31 -6.2(3) . . . . ?
C24 C23 C26 C31 174.93(14) . . . . ?
C33 N4 C27 C28 -2.3(2) . . . . ?
C33 N4 C27 N3 179.60(12) . . . . ?
C25 N3 C27 N4 45.83(17) . . . . ?
C24 N3 C27 N4 -139.19(13) . . . . ?
C25 N3 C27 C28 -132.33(14) . . . . ?
C24 N3 C27 C28 42.65(19) . . . . ?
N4 C27 C28 C29 4.7(2) . . . . ?
N3 C27 C28 C29 -177.37(12) . . . . ?
C27 C28 C29 C30 -2.9(2) . . . . ?
C28 C29 C30 C33 -0.7(2) . . . . ?
C25 C26 C31 O2 171.59(15) . . . . ?
C23 C26 C31 O2 -2.4(2) . . . . ?
C25 C26 C31 C32 -6.0(2) . . . . ?
C23 C26 C31 C32 179.97(16) . . . . ?
C27 N4 C33 C30 -1.8(2) . . . . ?
C29 C30 C33 N4 3.3(2) . . . . ?
